data_7155848
loop_
_publ_author_name
'HERN\'ANDEZ MESA, D\'ACIL'
'Boto, Alicia'
'Guzman, David'
'Alvarez Gonz\'alez, Eleuterio'

_publ_section_title
;
 Metal-free, direct conversion of \a-amino acids into \a-keto \g-amino
 esters for the syntesis of \a,\g-Peptides
;
_journal_name_full 'Org. Biomol. Chem.'
_journal_paper_doi 10.1039/C7OB02033C
_journal_year 2017
_chemical_absolute_configuration rm
_chemical_formula_moiety 'C22 H24 N2 O5, C H2 Cl2'
_chemical_formula_sum 'C23 H26 Cl2 N2 O5'
_chemical_formula_weight 481.36
_space_group_crystal_system monoclinic
_space_group_IT_number 4
_space_group_name_Hall 'P 2yb'
_space_group_name_H-M_alt 'P 1 21 1'
_symmetry_space_group_name_Hall 'P 2yb'
_symmetry_space_group_name_H-M 'P 1 21 1'
_atom_sites_solution_hydrogens mixed
_audit_creation_method SHELXL-2016/6
_audit_update_record
;
2017-04-30 deposited with the CCDC.
2017-08-22 downloaded from the CCDC.
;
_cell_angle_alpha 90
_cell_angle_beta 102.768(3)
_cell_angle_gamma 90
_cell_formula_units_Z 2
_cell_length_a 10.9737(8)
_cell_length_b 4.9511(4)
_cell_length_c 22.0555(19)
_cell_measurement_reflns_used 3322
_cell_measurement_temperature 193(2)
_cell_measurement_theta_max 21.50
_cell_measurement_theta_min 2.31
_cell_volume 1168.69(16)
_computing_cell_refinement 'APEX2 Software Suite (Bruker, 2007)'
_computing_data_collection 'APEX2 Software Suite (Bruker, 2007)'
_computing_data_reduction 'APEX2 Software Suite (Bruker, 2007)'
_computing_molecular_graphics 'SHELXTL (Sheldrick, 2008)'
_computing_publication_material 'SHELXTL and publCIF (Westrip, 2010)'
_computing_structure_refinement 'SHELXL-2016/6 (Sheldrick, 2016)'
_computing_structure_solution 'SIR2002 (Burla et al., 2003)'
_diffrn_ambient_temperature 193(2)
_diffrn_detector_area_resol_mean 8.26
_diffrn_measured_fraction_theta_full 0.970
_diffrn_measured_fraction_theta_max 0.970
_diffrn_measurement_device_type
;
 Bruker-Nonius X8kappa APEX II CCD area detector
;
_diffrn_measurement_method 'phi and omega scans with narrow frames'
_diffrn_radiation_monochromator graphite
_diffrn_radiation_source 'fine-focus sealed tube'
_diffrn_radiation_type MoK\a
_diffrn_radiation_wavelength 0.71073
_diffrn_reflns_av_R_equivalents 0.0339
_diffrn_reflns_av_unetI/netI 0.0322
_diffrn_reflns_Laue_measured_fraction_full 0.970
_diffrn_reflns_Laue_measured_fraction_max 0.970
_diffrn_reflns_limit_h_max 13
_diffrn_reflns_limit_h_min -13
_diffrn_reflns_limit_k_max 5
_diffrn_reflns_limit_k_min -4
_diffrn_reflns_limit_l_max 26
_diffrn_reflns_limit_l_min -26
_diffrn_reflns_number 15430
_diffrn_reflns_point_group_measured_fraction_full 0.812
_diffrn_reflns_point_group_measured_fraction_max 0.812
_diffrn_reflns_theta_full 25.229
_diffrn_reflns_theta_max 25.229
_diffrn_reflns_theta_min 1.893
_exptl_absorpt_coefficient_mu 0.315
_exptl_absorpt_correction_T_max 0.9692
_exptl_absorpt_correction_T_min 0.9398
_exptl_absorpt_correction_type multi-scan
_exptl_absorpt_process_details
;
   program SADABS, Bruker (2001).
;
_exptl_crystal_colour colourless
_exptl_crystal_density_diffrn 1.368
_exptl_crystal_density_method 'not measured'
_exptl_crystal_description plate
_exptl_crystal_F_000 504
_exptl_crystal_size_max 0.200
_exptl_crystal_size_mid 0.100
_exptl_crystal_size_min 0.100
_refine_diff_density_max 0.431
_refine_diff_density_min -0.761
_refine_diff_density_rms 0.092
_refine_ls_extinction_method none
_refine_ls_goodness_of_fit_ref 1.053
_refine_ls_hydrogen_treatment mixed
_refine_ls_matrix_type full
_refine_ls_number_parameters 297
_refine_ls_number_reflns 3422
_refine_ls_number_restraints 33
_refine_ls_restrained_S_all 1.051
_refine_ls_R_factor_all 0.1007
_refine_ls_R_factor_gt 0.0842
_refine_ls_shift/su_max 0.000
_refine_ls_shift/su_mean 0.000
_refine_ls_structure_factor_coef Fsqd
_refine_ls_weighting_details 'w=1/[\s^2^(Fo^2^)+(0.2000P)^2^] where P=(Fo^2^+2Fc^2^)/3'
_refine_ls_weighting_scheme calc
_refine_ls_wR_factor_gt 0.2366
_refine_ls_wR_factor_ref 0.2513
_reflns_Friedel_coverage 0.487
_reflns_Friedel_fraction_full 0.609
_reflns_Friedel_fraction_max 0.609
_reflns_number_gt 2692
_reflns_number_total 3422
_reflns_threshold_expression 'I > 2\s(I)'
_cod_data_source_file c7ob02033c2.cif
_cod_data_source_block 36
_cod_database_code 7155848
_shelx_shelxl_version_number 2016/6
_shelx_space_group_comment
;
The symmetry employed for this shelxl refinement is uniquely defined
by the following loop, which should always be used as a source of
symmetry information in preference to the above space-group names.
They are only intended as comments.
;
_shelx_estimated_absorpt_t_min 0.940
_shelx_estimated_absorpt_t_max 0.969

loop_
_space_group_symop_operation_xyz
'x, y, z'
'-x, y+1/2, -z'

loop_
_atom_site_label
_atom_site_type_symbol
_atom_site_fract_x
_atom_site_fract_y
_atom_site_fract_z
_atom_site_U_iso_or_equiv
_atom_site_adp_type
_atom_site_occupancy
_atom_site_site_symmetry_order
_atom_site_calc_flag
_atom_site_refinement_flags_posn
_atom_site_refinement_flags_adp
O1 O 0.9568(7) 0.284(2) 0.4529(3) 0.122(3) Uani 1 1 d . .
O2 O 0.8579(5) 0.5949(18) 0.3882(3) 0.098(2) Uani 1 1 d . .
O3 O 0.7238(5) 0.7146(13) 0.4691(2) 0.0766(16) Uani 1 1 d . .
O4 O 0.7828(5) 0.7928(8) 0.6779(2) 0.0618(13) Uani 1 1 d . .
O5 O 0.9927(4) 0.0535(8) 0.8084(2) 0.0563(12) Uani 1 1 d . .
N1 N 0.7563(5) 0.3635(9) 0.6444(2) 0.0428(12) Uani 1 1 d D .
H1N H 0.747(6) 0.189(6) 0.652(3) 0.051 Uiso 1 1 d D U
N2 N 0.9533(4) 0.4864(9) 0.7806(2) 0.0372(10) Uani 1 1 d D .
H2N H 0.983(5) 0.656(7) 0.777(3) 0.045 Uiso 1 1 d D U
C1 C 0.8802(7) 0.455(2) 0.4387(4) 0.073(2) Uani 1 1 d . .
C2 C 0.7985(6) 0.5351(17) 0.4835(3) 0.0601(17) Uani 1 1 d . .
C3 C 0.8175(6) 0.3857(16) 0.5439(3) 0.0579(17) Uani 1 1 d . .
H3A H 0.898228 0.441547 0.570761 0.069 Uiso 1 1 calc R U
H3B H 0.822378 0.189817 0.535771 0.069 Uiso 1 1 calc R U
C4 C 0.7144(5) 0.4348(13) 0.5783(3) 0.0488(14) Uani 1 1 d . .
H4 H 0.692096 0.630951 0.575203 0.059 Uiso 1 1 calc R U
C5 C 0.5988(6) 0.2711(17) 0.5488(4) 0.0674(19) Uani 1 1 d . .
H5A H 0.532683 0.304050 0.571336 0.101 Uiso 1 1 calc R U
H5B H 0.619802 0.078443 0.550702 0.101 Uiso 1 1 calc R U
H5C H 0.569612 0.325550 0.505251 0.101 Uiso 1 1 calc R U
C6 C 0.9252(9) 0.515(4) 0.3409(4) 0.127(5) Uani 1 1 d . .
H6A H 0.900123 0.331509 0.326469 0.191 Uiso 1 1 calc R U
H6B H 1.015298 0.518337 0.358689 0.191 Uiso 1 1 calc R U
H6C H 0.905344 0.640301 0.305750 0.191 Uiso 1 1 calc R U
C1' C 0.7853(5) 0.5490(12) 0.6883(3) 0.0410(13) Uani 1 1 d . .
C2' C 0.8211(4) 0.4415(10) 0.7551(2) 0.0372(12) Uani 1 1 d . .
H2' H 0.804067 0.243038 0.754608 0.045 Uiso 1 1 calc R U
C3' C 0.7416(5) 0.5817(12) 0.7950(3) 0.0467(14) Uani 1 1 d . .
H3'1 H 0.762941 0.776216 0.798450 0.056 Uiso 1 1 calc R U
H3'2 H 0.652188 0.565684 0.774225 0.056 Uiso 1 1 calc R U
C4' C 0.7615(5) 0.4628(12) 0.8588(3) 0.0450(14) Uani 1 1 d . .
C5' C 0.6877(6) 0.2503(13) 0.8718(3) 0.0502(14) Uani 1 1 d . .
H5' H 0.622883 0.180765 0.839732 0.060 Uiso 1 1 calc R U
C6' C 0.7079(6) 0.1371(14) 0.9319(3) 0.0551(16) Uani 1 1 d . .
H6' H 0.656964 -0.007565 0.940148 0.066 Uiso 1 1 calc R U
C7' C 0.8000(7) 0.2354(16) 0.9778(3) 0.0608(17) Uani 1 1 d . .
H7' H 0.813788 0.159293 1.018267 0.073 Uiso 1 1 calc R U
C8' C 0.8738(6) 0.4450(14) 0.9661(3) 0.0587(16) Uani 1 1 d . .
H8' H 0.938761 0.512393 0.998385 0.070 Uiso 1 1 calc R U
C9' C 0.8534(6) 0.5583(13) 0.9071(3) 0.0496(14) Uani 1 1 d . .
H9' H 0.903966 0.705294 0.899893 0.059 Uiso 1 1 calc R U
C1" C 1.0279(5) 0.2853(11) 0.8085(2) 0.0384(12) Uani 1 1 d . .
C2" C 1.1586(5) 0.3630(12) 0.8401(3) 0.0453(14) Uani 1 1 d . .
C3" C 1.2164(7) 0.2058(16) 0.8918(3) 0.0643(18) Uani 1 1 d . .
H3" H 1.172414 0.060520 0.905214 0.077 Uiso 1 1 calc R U
C4" C 1.3364(10) 0.263(2) 0.9225(4) 0.087(3) Uani 1 1 d . .
H4" H 1.374255 0.157900 0.957639 0.105 Uiso 1 1 calc R U
C5" C 1.4009(8) 0.463(2) 0.9043(5) 0.085(3) Uani 1 1 d . .
H5" H 1.484798 0.494690 0.925684 0.102 Uiso 1 1 calc R U
C6" C 1.3479(7) 0.621(2) 0.8555(5) 0.090(3) Uani 1 1 d . .
H6" H 1.394077 0.766436 0.843665 0.108 Uiso 1 1 calc R U
C7" C 1.2224(6) 0.5710(17) 0.8214(4) 0.066(2) Uani 1 1 d . .
H7" H 1.185164 0.679838 0.786753 0.079 Uiso 1 1 calc R U
Cl1 Cl 0.4037(5) 0.1002(16) 0.73898(19) 0.223(3) Uani 1 1 d D U
Cl2 Cl 0.4003(7) -0.3100(13) 0.6483(4) 0.245(3) Uani 1 1 d D U
C7 C 0.4531(13) 0.005(2) 0.6740(5) 0.155(5) Uani 1 1 d D U
H7A H 0.545561 0.005934 0.683201 0.186 Uiso 1 1 calc R U
H7B H 0.423161 0.138334 0.640520 0.186 Uiso 1 1 calc R U

loop_
_atom_site_aniso_label
_atom_site_aniso_U_11
_atom_site_aniso_U_22
_atom_site_aniso_U_33
_atom_site_aniso_U_23
_atom_site_aniso_U_13
_atom_site_aniso_U_12
O1 0.115(5) 0.184(9) 0.074(4) 0.002(5) 0.035(4) 0.054(6)
O2 0.080(3) 0.175(7) 0.042(3) -0.001(4) 0.023(3) -0.006(4)
O3 0.091(3) 0.092(4) 0.048(3) 0.015(3) 0.018(3) 0.026(3)
O4 0.107(4) 0.026(2) 0.043(2) 0.0038(18) -0.005(2) -0.003(2)
O5 0.073(3) 0.029(2) 0.061(3) 0.0037(19) 0.002(2) 0.0051(19)
N1 0.064(3) 0.027(2) 0.033(3) 0.0050(19) 0.002(2) 0.0017(19)
N2 0.050(2) 0.027(2) 0.034(2) 0.0000(19) 0.0074(19) 0.0001(18)
C1 0.063(4) 0.098(7) 0.058(5) 0.001(4) 0.012(4) 0.009(4)
C2 0.063(4) 0.076(5) 0.041(3) 0.001(3) 0.010(3) -0.004(4)
C3 0.058(4) 0.069(4) 0.045(4) -0.002(3) 0.008(3) 0.006(3)
C4 0.057(3) 0.048(4) 0.037(3) 0.003(3) 0.001(3) 0.008(3)
C5 0.057(3) 0.069(5) 0.068(4) 0.013(4) -0.002(3) -0.003(3)
C6 0.092(6) 0.244(16) 0.056(5) -0.040(8) 0.037(5) -0.031(8)
C1' 0.052(3) 0.031(3) 0.039(3) 0.000(2) 0.008(3) 0.004(2)
C2' 0.044(3) 0.031(3) 0.034(3) 0.006(2) 0.003(2) 0.002(2)
C3' 0.052(3) 0.044(3) 0.044(3) 0.006(3) 0.010(3) 0.007(2)
C4' 0.043(3) 0.046(3) 0.047(3) -0.001(3) 0.011(3) 0.009(2)
C5' 0.052(3) 0.049(3) 0.049(4) 0.000(3) 0.010(3) 0.003(3)
C6' 0.069(4) 0.051(4) 0.053(4) 0.000(3) 0.028(3) -0.001(3)
C7' 0.077(4) 0.063(4) 0.044(4) 0.007(3) 0.018(3) 0.008(3)
C8' 0.065(4) 0.057(4) 0.050(4) -0.002(3) 0.006(3) -0.006(3)
C9' 0.057(3) 0.047(3) 0.047(4) -0.001(3) 0.017(3) -0.004(3)
C1" 0.054(3) 0.035(3) 0.027(3) -0.003(2) 0.010(2) 0.005(2)
C2" 0.051(3) 0.048(3) 0.036(3) -0.010(3) 0.008(2) 0.010(2)
C3" 0.074(4) 0.066(5) 0.045(4) 0.000(3) -0.002(3) 0.017(3)
C4" 0.091(6) 0.098(7) 0.058(5) -0.010(5) -0.017(5) 0.032(5)
C5" 0.061(4) 0.112(8) 0.070(6) -0.032(6) -0.009(4) 0.032(5)
C6" 0.063(5) 0.095(7) 0.117(8) -0.024(6) 0.030(5) -0.008(4)
C7" 0.048(3) 0.075(5) 0.073(5) -0.002(4) 0.011(3) 0.002(3)
Cl1 0.183(4) 0.363(9) 0.111(3) -0.032(5) 0.008(3) -0.057(6)
Cl2 0.224(6) 0.151(4) 0.338(8) -0.017(5) 0.019(6) 0.044(4)
C7 0.121(9) 0.195(12) 0.152(11) 0.039(10) 0.037(9) 0.005(9)

loop_
_atom_type_symbol
_atom_type_description
_atom_type_scat_dispersion_real
_atom_type_scat_dispersion_imag
_atom_type_scat_source
C C 0.0033 0.0016 'International Tables Vol C Tables 4.2.6.8 and 6.1.1.4'
H H 0.0000 0.0000 'International Tables Vol C Tables 4.2.6.8 and 6.1.1.4'
Cl Cl 0.1484 0.1585 'International Tables Vol C Tables 4.2.6.8 and 6.1.1.4'
N N 0.0061 0.0033 'International Tables Vol C Tables 4.2.6.8 and 6.1.1.4'
O O 0.0106 0.0060 'International Tables Vol C Tables 4.2.6.8 and 6.1.1.4'

loop_
_geom_angle_atom_site_label_1
_geom_angle_atom_site_label_2
_geom_angle_atom_site_label_3
_geom_angle
C1 O2 C6 116.2(10)
C1' N1 C4 122.0(5)
C1' N1 H1N 124(4)
C4 N1 H1N 114(4)
C1" N2 C2' 121.2(4)
C1" N2 H2N 122(4)
C2' N2 H2N 117(4)
O1 C1 O2 126.9(8)
O1 C1 C2 120.0(8)
O2 C1 C2 113.1(7)
O3 C2 C3 123.5(6)
O3 C2 C1 119.0(7)
C3 C2 C1 117.4(7)
C2 C3 C4 113.2(6)
C2 C3 H3A 108.9
C4 C3 H3A 108.9
C2 C3 H3B 108.9
C4 C3 H3B 108.9
H3A C3 H3B 107.8
N1 C4 C3 110.7(5)
N1 C4 C5 110.2(5)
C3 C4 C5 110.1(6)
N1 C4 H4 108.6
C3 C4 H4 108.6
C5 C4 H4 108.6
C4 C5 H5A 109.5
C4 C5 H5B 109.5
H5A C5 H5B 109.5
C4 C5 H5C 109.5
H5A C5 H5C 109.5
H5B C5 H5C 109.5
O2 C6 H6A 109.5
O2 C6 H6B 109.5
H6A C6 H6B 109.5
O2 C6 H6C 109.5
H6A C6 H6C 109.5
H6B C6 H6C 109.5
O4 C1' N1 123.8(6)
O4 C1' C2' 120.7(5)
N1 C1' C2' 115.6(5)
N2 C2' C3' 110.7(4)
N2 C2' C1' 109.9(4)
C3' C2' C1' 109.7(4)
N2 C2' H2' 108.8
C3' C2' H2' 108.8
C1' C2' H2' 108.8
C4' C3' C2' 112.2(4)
C4' C3' H3'1 109.2
C2' C3' H3'1 109.2
C4' C3' H3'2 109.2
C2' C3' H3'2 109.2
H3'1 C3' H3'2 107.9
C9' C4' C5' 117.2(6)
C9' C4' C3' 121.5(5)
C5' C4' C3' 121.3(6)
C4' C5' C6' 121.0(6)
C4' C5' H5' 119.5
C6' C5' H5' 119.5
C7' C6' C5' 119.7(6)
C7' C6' H6' 120.1
C5' C6' H6' 120.1
C6' C7' C8' 120.3(6)
C6' C7' H7' 119.8
C8' C7' H7' 119.8
C7' C8' C9' 120.0(7)
C7' C8' H8' 120.0
C9' C8' H8' 120.0
C4' C9' C8' 121.7(6)
C4' C9' H9' 119.2
C8' C9' H9' 119.2
O5 C1" N2 122.5(5)
O5 C1" C2" 121.0(5)
N2 C1" C2" 116.4(5)
C7" C2" C3" 119.6(6)
C7" C2" C1" 123.8(6)
C3" C2" C1" 116.6(6)
C4" C3" C2" 119.8(8)
C4" C3" H3" 120.1
C2" C3" H3" 120.1
C5" C4" C3" 121.5(8)
C5" C4" H4" 119.2
C3" C4" H4" 119.2
C4" C5" C6" 120.4(8)
C4" C5" H5" 119.8
C6" C5" H5" 119.8
C5" C6" C7" 120.7(9)
C5" C6" H6" 119.7
C7" C6" H6" 119.7
C2" C7" C6" 118.0(8)
C2" C7" H7" 121.0
C6" C7" H7" 121.0
Cl1 C7 Cl2 112.4(5)
Cl1 C7 H7A 109.1
Cl2 C7 H7A 109.1
Cl1 C7 H7B 109.1
Cl2 C7 H7B 109.1
H7A C7 H7B 107.9

loop_
_geom_bond_atom_site_label_1
_geom_bond_atom_site_label_2
_geom_bond_distance
O1 C1 1.185(11)
O2 C1 1.289(11)
O2 C6 1.461(10)
O3 C2 1.203(9)
O4 C1' 1.227(7)
O5 C1" 1.211(7)
N1 C1' 1.321(8)
N1 C4 1.471(7)
N1 H1N 0.89(3)
N2 C1" 1.348(7)
N2 C2' 1.452(7)
N2 H2N 0.91(3)
C1 C2 1.526(10)
C2 C3 1.498(10)
C3 C4 1.515(9)
C3 H3A 0.9900
C3 H3B 0.9900
C4 C5 1.525(10)
C4 H4 1.0000
C5 H5A 0.9800
C5 H5B 0.9800
C5 H5C 0.9800
C6 H6A 0.9800
C6 H6B 0.9800
C6 H6C 0.9800
C1' C2' 1.535(8)
C2' C3' 1.535(8)
C2' H2' 1.0000
C3' C4' 1.495(8)
C3' H3'1 0.9900
C3' H3'2 0.9900
C4' C9' 1.379(9)
C4' C5' 1.396(9)
C5' C6' 1.411(9)
C5' H5' 0.9500
C6' C7' 1.353(10)
C6' H6' 0.9500
C7' C8' 1.375(10)
C7' H7' 0.9500
C8' C9' 1.388(9)
C8' H8' 0.9500
C9' H9' 0.9500
C1" C2" 1.500(9)
C2" C7" 1.360(10)
C2" C3" 1.409(9)
C3" C4" 1.371(13)
C3" H3" 0.9500
C4" C5" 1.328(15)
C4" H4" 0.9500
C5" C6" 1.355(14)
C5" H5" 0.9500
C6" C7" 1.437(12)
C6" H6" 0.9500
C7" H7" 0.9500
Cl1 C7 1.708(6)
Cl2 C7 1.716(6)
C7 H7A 0.9900
C7 H7B 0.9900

loop_
_geom_hbond_atom_site_label_D
_geom_hbond_atom_site_label_H
_geom_hbond_atom_site_label_A
_geom_hbond_distance_DH
_geom_hbond_distance_HA
_geom_hbond_distance_DA
_geom_hbond_angle_DHA
_geom_hbond_site_symmetry_A
N1 H1N O4 0.89(3) 2.05(3) 2.919(6) 163(6) 1_545
N2 H2N O5 0.91(3) 2.09(4) 2.886(6) 146(5) 1_565

loop_
_geom_torsion_atom_site_label_1
_geom_torsion_atom_site_label_2
_geom_torsion_atom_site_label_3
_geom_torsion_atom_site_label_4
_geom_torsion
C6 O2 C1 O1 6.8(15)
C6 O2 C1 C2 -175.1(8)
O1 C1 C2 O3 177.9(9)
O2 C1 C2 O3 -0.4(11)
O1 C1 C2 C3 -1.4(12)
O2 C1 C2 C3 -179.6(7)
O3 C2 C3 C4 13.7(11)
C1 C2 C3 C4 -167.2(6)
C1' N1 C4 C3 105.0(6)
C1' N1 C4 C5 -133.1(6)
C2 C3 C4 N1 -160.9(6)
C2 C3 C4 C5 77.1(8)
C4 N1 C1' O4 -1.8(9)
C4 N1 C1' C2' 177.0(5)
C1" N2 C2' C3' 108.5(5)
C1" N2 C2' C1' -130.1(5)
O4 C1' C2' N2 -70.3(7)
N1 C1' C2' N2 110.8(5)
O4 C1' C2' C3' 51.7(7)
N1 C1' C2' C3' -127.2(5)
N2 C2' C3' C4' -65.1(6)
C1' C2' C3' C4' 173.4(5)
C2' C3' C4' C9' 89.3(7)
C2' C3' C4' C5' -90.7(6)
C9' C4' C5' C6' -0.7(8)
C3' C4' C5' C6' 179.3(5)
C4' C5' C6' C7' 0.0(9)
C5' C6' C7' C8' 0.1(10)
C6' C7' C8' C9' 0.5(10)
C5' C4' C9' C8' 1.3(8)
C3' C4' C9' C8' -178.7(6)
C7' C8' C9' C4' -1.2(10)
C2' N2 C1" O5 7.5(8)
C2' N2 C1" C2" -172.6(4)
O5 C1" C2" C7" 149.8(6)
N2 C1" C2" C7" -30.1(8)
O5 C1" C2" C3" -29.6(8)
N2 C1" C2" C3" 150.5(5)
C7" C2" C3" C4" -0.1(10)
C1" C2" C3" C4" 179.3(6)
C2" C3" C4" C5" -0.9(12)
C3" C4" C5" C6" 1.9(13)
C4" C5" C6" C7" -1.9(13)
C3" C2" C7" C6" 0.2(10)
C1" C2" C7" C6" -179.2(6)
C5" C6" C7" C2" 0.8(12)
